data_7157867
loop_
_publ_author_name
'Kumar, Manish'
'Chhillar, Babli'
'Yadav, Manisha'
'Sagar, Poonam'
'Singhal, Nitin K.'
'Gates, Paul J.'
'Butcher, Ray J.'
'Singh, Vijay P.'

_publ_section_title
;
 Catalytic and highly regenerable aminic organoselenium antioxidants with
 cytoprotective effects.
;
_journal_issue 9
_journal_name_full 'Organic &amp; biomolecular chemistry'
_journal_page_first 2015
_journal_page_last 2022
_journal_paper_doi 10.1039/d0ob02368j
_journal_volume 19
_journal_year 2021
_chemical_formula_moiety 'C15 H14 N2 O2 Se'
_chemical_formula_sum 'C15 H14 N2 O2 Se'
_chemical_formula_weight 333.24
_space_group_crystal_system triclinic
_space_group_IT_number 2
_space_group_name_Hall '-P 1'
_space_group_name_H-M_alt 'P -1'
_atom_sites_solution_hydrogens geom
_audit_creation_method SHELXL-2016/6
_audit_update_record
;
2020-06-22 deposited with the CCDC.	2021-02-01 downloaded from the CCDC.
;
_cell_angle_alpha 101.367(4)
_cell_angle_beta 90.571(4)
_cell_angle_gamma 109.919(5)
_cell_formula_units_Z 4
_cell_length_a 9.0455(5)
_cell_length_b 12.1947(6)
_cell_length_c 13.2917(7)
_cell_measurement_reflns_used 19629
_cell_measurement_temperature 100(2)
_cell_measurement_theta_max 31.0640
_cell_measurement_theta_min 1.6770
_cell_volume 1346.68(13)
_computing_cell_refinement 'CrysAlisPro 1.171.38.46 (Rigaku OD, 2015)'
_computing_data_collection 'CrysAlisPro 1.171.38.46 (Rigaku OD, 2015)'
_computing_data_reduction 'CrysAlisPro 1.171.38.46 (Rigaku OD, 2015)'
_computing_molecular_graphics 'Shelxtl (Sheldrick, 2008)'
_computing_publication_material 'Shelxtl (Sheldrick, 2008)'
_computing_structure_refinement 'SHELXL-2016/6 (Sheldrick, 2015)'
_computing_structure_solution 'Shelxt (Sheldrick, 2015)'
_diffrn_ambient_temperature 100(2)
_diffrn_measured_fraction_theta_full 0.994
_diffrn_measured_fraction_theta_max 0.913
_diffrn_measurement_device_type 'Bruker Apex 2 CCD'
_diffrn_measurement_method '\w scans'
_diffrn_radiation_type MoK\a
_diffrn_radiation_wavelength 0.71073
_diffrn_reflns_av_R_equivalents 0.1121
_diffrn_reflns_av_unetI/netI 0.0760
_diffrn_reflns_Laue_measured_fraction_full 0.994
_diffrn_reflns_Laue_measured_fraction_max 0.913
_diffrn_reflns_limit_h_max 13
_diffrn_reflns_limit_h_min -12
_diffrn_reflns_limit_k_max 17
_diffrn_reflns_limit_k_min -17
_diffrn_reflns_limit_l_max 19
_diffrn_reflns_limit_l_min -19
_diffrn_reflns_number 7914
_diffrn_reflns_point_group_measured_fraction_full 0.994
_diffrn_reflns_point_group_measured_fraction_max 0.913
_diffrn_reflns_theta_full 25.500
_diffrn_reflns_theta_max 31.101
_diffrn_reflns_theta_min 1.818
_diffrn_source 'fine-focus sealed X-ray tube'
_exptl_absorpt_coefficient_mu 2.791
_exptl_absorpt_correction_T_max 1.00000
_exptl_absorpt_correction_T_min 0.62889
_exptl_absorpt_correction_type multi-scan
_exptl_absorpt_process_details
;
CrysAlisPro 1.171.38.46 (Rigaku Oxford Diffraction, 2015)
Empirical absorption correction using spherical harmonics,
 implemented in SCALE3 ABSPACK scaling algorithm.
;
_exptl_crystal_colour 'pale yellow'
_exptl_crystal_density_diffrn 1.644
_exptl_crystal_description chunk
_exptl_crystal_F_000 672
_exptl_crystal_size_max 0.31
_exptl_crystal_size_mid 0.25
_exptl_crystal_size_min 0.17
_refine_diff_density_max 2.589
_refine_diff_density_min -2.537
_refine_diff_density_rms 0.278
_refine_ls_extinction_method none
_refine_ls_goodness_of_fit_ref 1.062
_refine_ls_hydrogen_treatment constr
_refine_ls_matrix_type full
_refine_ls_number_parameters 365
_refine_ls_number_reflns 7914
_refine_ls_number_restraints 240
_refine_ls_restrained_S_all 1.047
_refine_ls_R_factor_all 0.1014
_refine_ls_R_factor_gt 0.0888
_refine_ls_shift/su_max 0.000
_refine_ls_shift/su_mean 0.000
_refine_ls_structure_factor_coef Fsqd
_refine_ls_weighting_details 'w=1/[\s^2^(Fo^2^)+(0.0841P)^2^+34.1396P] where P=(Fo^2^+2Fc^2^)/3'
_refine_ls_weighting_scheme calc
_refine_ls_wR_factor_gt 0.2418
_refine_ls_wR_factor_ref 0.2492
_reflns_Friedel_coverage 0.000
_reflns_number_gt 6632
_reflns_number_total 7914
_reflns_threshold_expression 'I > 2\s(I)'
_cod_data_source_file d0ob02368j2.cif
_cod_data_source_block shelx
_cod_depositor_comments 'Adding full bibliography for 7157867.cif.'
_cod_database_code 7157867
_shelx_shelxl_version_number 2016/6
_shelx_space_group_comment
;
The symmetry employed for this shelxl refinement is uniquely defined
by the following loop, which should always be used as a source of
symmetry information in preference to the above space-group names.
They are only intended as comments.
;

loop_
_space_group_symop_operation_xyz
'x, y, z'
'-x, -y, -z'

loop_
_atom_site_label
_atom_site_type_symbol
_atom_site_fract_x
_atom_site_fract_y
_atom_site_fract_z
_atom_site_U_iso_or_equiv
_atom_site_adp_type
_atom_site_occupancy
_atom_site_site_symmetry_order
_atom_site_calc_flag
_atom_site_refinement_flags_posn
_atom_site_refinement_flags_adp
_atom_site_refinement_flags_occupancy
_atom_site_disorder_assembly
_atom_site_disorder_group
Se1 Se 0.38639(7) 0.27197(6) 0.94596(5) 0.01038(17) Uani 1 1 d . U . . .
O1A O 0.4428(6) 0.2346(5) 0.6495(4) 0.0138(9) Uani 1 1 d . U . . .
O2A O 1.1374(6) 0.5031(5) 0.8649(4) 0.0177(10) Uani 1 1 d . U . . .
N1A N 0.4857(6) 0.2881(5) 0.8237(4) 0.0101(10) Uani 1 1 d . U . . .
N2A N 0.0220(7) 0.1509(6) 0.9928(5) 0.0147(11) Uani 1 1 d . U . . .
H2AA H 0.099831 0.197578 1.038718 0.018 Uiso 1 1 calc R U . . .
C1A C 0.2018(7) 0.1817(6) 0.8593(5) 0.0079(10) Uani 1 1 d . U . . .
C2A C 0.0500(8) 0.1292(6) 0.8911(5) 0.0113(12) Uani 1 1 d . U . . .
C3A C -0.0671(8) 0.0576(6) 0.8129(6) 0.0134(12) Uani 1 1 d . U . . .
H3AA H -0.169443 0.016726 0.831210 0.016 Uiso 1 1 calc R U . . .
C4A C -0.0396(8) 0.0441(6) 0.7103(5) 0.0120(12) Uani 1 1 d . U . . .
H4AA H -0.122611 -0.006091 0.659953 0.014 Uiso 1 1 calc R U . . .
C5A C 0.1072(8) 0.1024(6) 0.6791(5) 0.0117(12) Uani 1 1 d . U . . .
H5AA H 0.124534 0.096789 0.608207 0.014 Uiso 1 1 calc R U . . .
C6A C 0.2285(8) 0.1696(6) 0.7558(5) 0.0107(11) Uani 1 1 d . U . . .
C7A C 0.3922(7) 0.2321(6) 0.7353(5) 0.0085(11) Uani 1 1 d . U . . .
C8A C -0.1342(9) 0.0980(7) 1.0262(6) 0.0176(14) Uani 1 1 d . U . . .
H8AA H -0.130719 0.121531 1.101301 0.026 Uiso 1 1 calc R U . . .
H8AB H -0.168212 0.010801 1.005513 0.026 Uiso 1 1 calc R U . . .
H8AC H -0.208854 0.125914 0.994292 0.026 Uiso 1 1 calc R U . . .
C9A C 0.6520(7) 0.3462(6) 0.8322(5) 0.0084(11) Uani 1 1 d . U . . .
C10A C 0.7486(8) 0.2796(6) 0.8035(5) 0.0128(12) Uani 1 1 d . U . . .
H10A H 0.703244 0.195988 0.776923 0.015 Uiso 1 1 calc R U . . .
C11A C 0.9100(8) 0.3350(6) 0.8137(5) 0.0127(12) Uani 1 1 d . U . . .
H11A H 0.976526 0.290590 0.792225 0.015 Uiso 1 1 calc R U . . .
C12A C 0.9747(8) 0.4571(6) 0.8559(5) 0.0104(11) Uani 1 1 d . U . . .
C13A C 0.8803(8) 0.5236(6) 0.8848(5) 0.0135(12) Uani 1 1 d . U . . .
H13A H 0.925685 0.606863 0.912978 0.016 Uiso 1 1 calc R U . . .
C14A C 0.7175(8) 0.4671(6) 0.8721(5) 0.0134(12) Uani 1 1 d . U . . .
H14A H 0.650888 0.512135 0.891176 0.016 Uiso 1 1 calc R U . . .
C15A C 1.2101(9) 0.6270(7) 0.9069(6) 0.0211(15) Uani 1 1 d . U . . .
H15A H 1.325007 0.648352 0.910920 0.032 Uiso 1 1 calc R U . . .
H15B H 1.176509 0.645880 0.976075 0.032 Uiso 1 1 calc R U . . .
H15C H 1.178941 0.672307 0.862735 0.032 Uiso 1 1 calc R U . . .
Se2 Se 0.35277(7) 0.26656(6) 0.45017(5) 0.00971(17) Uani 1 1 d . U . . .
O1B O 0.2722(6) 0.2548(5) 0.1560(4) 0.0150(10) Uani 1 1 d . U . . .
O2B O -0.1212(6) 0.5614(5) 0.3821(4) 0.0171(10) Uani 1 1 d . U . . .
N1B N 0.2747(7) 0.2947(5) 0.3312(5) 0.0129(11) Uani 1 1 d . U . . .
N2B N 0.6115(7) 0.1443(6) 0.4903(5) 0.0151(11) Uani 1 1 d . U . . .
H2BA H 0.566355 0.179486 0.538289 0.018 Uiso 1 1 calc R U . . .
C1B C 0.4584(7) 0.1827(6) 0.3605(5) 0.0096(11) Uani 1 1 d . U . . .
C2B C 0.5636(7) 0.1314(6) 0.3907(5) 0.0093(11) Uani 1 1 d . U . . .
C3B C 0.6201(8) 0.0666(6) 0.3105(5) 0.0130(12) Uani 1 1 d . U . . .
H3BA H 0.688231 0.026839 0.326637 0.016 Uiso 1 1 calc R U . . .
C4B C 0.5774(8) 0.0596(6) 0.2067(5) 0.0130(12) Uani 1 1 d . U . . .
H4BA H 0.614974 0.013041 0.154339 0.016 Uiso 1 1 calc R U . . .
C5B C 0.4826(8) 0.1184(6) 0.1787(5) 0.0127(12) Uani 1 1 d . U . . .
H5BA H 0.459137 0.117145 0.108530 0.015 Uiso 1 1 calc R U . . .
C6B C 0.4224(7) 0.1806(6) 0.2592(5) 0.0109(11) Uani 1 1 d . U . . .
C7B C 0.3169(7) 0.2447(6) 0.2400(5) 0.0096(11) Uani 1 1 d . U . . .
C8B C 0.7340(9) 0.1028(7) 0.5222(6) 0.0174(13) Uani 1 1 d . U . . .
H8BA H 0.752928 0.124419 0.597439 0.026 Uiso 1 1 calc R U . . .
H8BB H 0.831612 0.140230 0.491473 0.026 Uiso 1 1 calc R U . . .
H8BC H 0.700059 0.015855 0.499203 0.026 Uiso 1 1 calc R U . . .
C9B C 0.1696(8) 0.3608(6) 0.3422(5) 0.0115(12) Uani 1 1 d . U . . .
C10B C 0.0092(8) 0.3016(6) 0.3275(5) 0.0129(12) Uani 1 1 d . U . . .
H10B H -0.031743 0.216861 0.308345 0.016 Uiso 1 1 calc R U . . .
C11B C -0.0940(8) 0.3655(6) 0.3405(6) 0.0142(12) Uani 1 1 d . U . . .
H11B H -0.204776 0.324723 0.329313 0.017 Uiso 1 1 calc R U . . .
C12B C -0.0327(8) 0.4899(6) 0.3701(5) 0.0122(12) Uani 1 1 d . U . . .
C13B C 0.1310(9) 0.5492(6) 0.3875(5) 0.0135(12) Uani 1 1 d . U . . .
H13B H 0.172871 0.633673 0.409409 0.016 Uiso 1 1 calc R U . . .
C14B C 0.2317(8) 0.4847(6) 0.3728(5) 0.0116(12) Uani 1 1 d . U . . .
H14B H 0.342684 0.524791 0.383594 0.014 Uiso 1 1 calc R U . . .
C15B C -0.2862(9) 0.5065(7) 0.3551(6) 0.0189(14) Uani 1 1 d . U . . .
H15D H -0.333609 0.568189 0.358179 0.028 Uiso 1 1 calc R U . . .
H15E H -0.333917 0.455893 0.403512 0.028 Uiso 1 1 calc R U . . .
H15F H -0.304951 0.457420 0.285136 0.028 Uiso 1 1 calc R U . . .

loop_
_atom_site_aniso_label
_atom_site_aniso_U_11
_atom_site_aniso_U_22
_atom_site_aniso_U_33
_atom_site_aniso_U_23
_atom_site_aniso_U_13
_atom_site_aniso_U_12
Se1 0.0058(3) 0.0151(3) 0.0089(3) 0.0003(2) 0.0005(2) 0.0031(2)
O1A 0.015(2) 0.021(2) 0.009(2) 0.0024(18) 0.0013(17) 0.0100(19)
O2A 0.013(2) 0.017(2) 0.019(3) 0.0045(19) -0.0016(19) 0.0000(19)
N1A 0.003(2) 0.016(2) 0.010(2) 0.0023(18) 0.0016(17) 0.0024(18)
N2A 0.006(2) 0.023(3) 0.012(3) 0.004(2) 0.0022(19) 0.001(2)
C1A 0.006(2) 0.013(3) 0.008(3) 0.004(2) 0.001(2) 0.006(2)
C2A 0.010(3) 0.014(3) 0.012(3) 0.002(2) 0.001(2) 0.007(2)
C3A 0.006(3) 0.013(3) 0.022(3) 0.005(2) 0.001(2) 0.004(2)
C4A 0.008(3) 0.015(3) 0.012(3) -0.001(2) -0.005(2) 0.005(2)
C5A 0.008(3) 0.016(3) 0.012(3) -0.001(2) -0.002(2) 0.007(2)
C6A 0.008(3) 0.011(3) 0.014(3) 0.000(2) -0.003(2) 0.005(2)
C7A 0.010(3) 0.012(3) 0.007(3) 0.001(2) 0.001(2) 0.008(2)
C8A 0.014(3) 0.023(3) 0.019(3) 0.007(3) 0.008(3) 0.009(3)
C9A 0.005(2) 0.013(2) 0.009(2) 0.0015(19) -0.0002(18) 0.0052(19)
C10A 0.009(3) 0.014(3) 0.016(3) 0.004(2) 0.000(2) 0.005(2)
C11A 0.014(3) 0.012(3) 0.013(3) 0.003(2) -0.003(2) 0.005(2)
C12A 0.009(3) 0.014(3) 0.010(3) 0.007(2) 0.001(2) 0.004(2)
C13A 0.011(3) 0.011(3) 0.017(3) 0.003(2) 0.003(2) 0.002(2)
C14A 0.013(3) 0.014(3) 0.015(3) 0.001(2) 0.002(2) 0.007(2)
C15A 0.015(3) 0.022(4) 0.019(3) 0.006(3) -0.003(3) -0.003(3)
Se2 0.0091(3) 0.0126(3) 0.0094(3) 0.0010(2) -0.0002(2) 0.0070(2)
O1B 0.014(2) 0.022(2) 0.010(2) 0.0037(18) -0.0015(18) 0.0077(19)
O2B 0.016(2) 0.016(2) 0.023(3) 0.0042(19) 0.0028(19) 0.0099(19)
N1B 0.013(3) 0.013(2) 0.015(3) 0.004(2) 0.002(2) 0.008(2)
N2B 0.019(3) 0.020(3) 0.009(3) 0.001(2) -0.002(2) 0.012(2)
C1B 0.008(3) 0.010(3) 0.012(3) 0.001(2) -0.001(2) 0.004(2)
C2B 0.006(2) 0.012(3) 0.009(3) 0.000(2) 0.002(2) 0.003(2)
C3B 0.015(3) 0.012(3) 0.013(3) 0.001(2) 0.006(2) 0.007(2)
C4B 0.010(3) 0.012(3) 0.016(3) 0.000(2) 0.002(2) 0.003(2)
C5B 0.008(3) 0.016(3) 0.013(3) 0.000(2) 0.002(2) 0.003(2)
C6B 0.006(3) 0.011(3) 0.016(3) 0.001(2) 0.001(2) 0.003(2)
C7B 0.008(2) 0.012(2) 0.006(2) 0.0000(19) 0.0006(19) 0.0020(19)
C8B 0.014(3) 0.020(3) 0.019(3) 0.002(3) -0.002(3) 0.009(3)
C9B 0.010(3) 0.014(3) 0.015(3) 0.003(2) 0.000(2) 0.008(2)
C10B 0.012(3) 0.013(3) 0.015(3) 0.000(2) 0.002(2) 0.007(2)
C11B 0.009(3) 0.015(3) 0.020(3) 0.004(2) -0.001(2) 0.005(2)
C12B 0.014(3) 0.013(3) 0.013(3) 0.003(2) 0.002(2) 0.009(2)
C13B 0.019(3) 0.011(3) 0.011(3) 0.000(2) 0.000(2) 0.007(2)
C14B 0.009(3) 0.016(3) 0.009(3) 0.000(2) -0.001(2) 0.006(2)
C15B 0.013(3) 0.024(4) 0.023(4) 0.002(3) 0.002(3) 0.013(3)

loop_
_atom_type_symbol
_atom_type_description
_atom_type_scat_dispersion_real
_atom_type_scat_dispersion_imag
_atom_type_scat_source
C C 0.0033 0.0016 'International Tables Vol C Tables 4.2.6.8 and 6.1.1.4'
H H 0.0000 0.0000 'International Tables Vol C Tables 4.2.6.8 and 6.1.1.4'
N N 0.0061 0.0033 'International Tables Vol C Tables 4.2.6.8 and 6.1.1.4'
O O 0.0106 0.0060 'International Tables Vol C Tables 4.2.6.8 and 6.1.1.4'
Se Se -0.0929 2.2259 'International Tables Vol C Tables 4.2.6.8 and 6.1.1.4'

loop_
_geom_angle_atom_site_label_1
_geom_angle_atom_site_label_2
_geom_angle_atom_site_label_3
_geom_angle
_geom_angle_site_symmetry_1
_geom_angle_site_symmetry_3
_geom_angle_publ_flag
N1A Se1 C1A 85.5(3) . . ?
C12A O2A C15A 117.2(6) . . ?
C7A N1A C9A 126.2(5) . . ?
C7A N1A Se1 115.8(4) . . ?
C9A N1A Se1 117.7(4) . . ?
C2A N2A C8A 121.1(6) . . ?
C2A N2A H2AA 119.4 . . ?
C8A N2A H2AA 119.4 . . ?
C6A C1A C2A 121.3(6) . . ?
C6A C1A Se1 112.5(5) . . ?
C2A C1A Se1 126.2(5) . . ?
N2A C2A C3A 123.3(6) . . ?
N2A C2A C1A 120.7(6) . . ?
C3A C2A C1A 116.0(6) . . ?
C4A C3A C2A 122.4(6) . . ?
C4A C3A H3AA 118.8 . . ?
C2A C3A H3AA 118.8 . . ?
C3A C4A C5A 121.2(6) . . ?
C3A C4A H4AA 119.4 . . ?
C5A C4A H4AA 119.4 . . ?
C4A C5A C6A 117.5(6) . . ?
C4A C5A H5AA 121.2 . . ?
C6A C5A H5AA 121.2 . . ?
C1A C6A C5A 121.3(6) . . ?
C1A C6A C7A 114.6(6) . . ?
C5A C6A C7A 124.1(6) . . ?
O1A C7A N1A 122.4(6) . . ?
O1A C7A C6A 125.9(6) . . ?
N1A C7A C6A 111.6(5) . . ?
N2A C8A H8AA 109.5 . . ?
N2A C8A H8AB 109.5 . . ?
H8AA C8A H8AB 109.5 . . ?
N2A C8A H8AC 109.5 . . ?
H8AA C8A H8AC 109.5 . . ?
H8AB C8A H8AC 109.5 . . ?
C14A C9A C10A 120.2(6) . . ?
C14A C9A N1A 120.1(6) . . ?
C10A C9A N1A 119.6(6) . . ?
C11A C10A C9A 119.9(6) . . ?
C11A C10A H10A 120.1 . . ?
C9A C10A H10A 120.1 . . ?
C10A C11A C12A 119.3(6) . . ?
C10A C11A H11A 120.3 . . ?
C12A C11A H11A 120.3 . . ?
C13A C12A O2A 124.2(6) . . ?
C13A C12A C11A 121.2(6) . . ?
O2A C12A C11A 114.6(6) . . ?
C12A C13A C14A 118.9(6) . . ?
C12A C13A H13A 120.5 . . ?
C14A C13A H13A 120.5 . . ?
C9A C14A C13A 120.4(6) . . ?
C9A C14A H14A 119.8 . . ?
C13A C14A H14A 119.8 . . ?
O2A C15A H15A 109.5 . . ?
O2A C15A H15B 109.5 . . ?
H15A C15A H15B 109.5 . . ?
O2A C15A H15C 109.5 . . ?
H15A C15A H15C 109.5 . . ?
H15B C15A H15C 109.5 . . ?
N1B Se2 C1B 85.6(3) . . ?
C12B O2B C15B 117.6(6) . . ?
C7B N1B C9B 125.5(6) . . ?
C7B N1B Se2 116.5(4) . . ?
C9B N1B Se2 117.9(5) . . ?
C2B N2B C8B 123.3(6) . . ?
C2B N2B H2BA 118.4 . . ?
C8B N2B H2BA 118.4 . . ?
C6B C1B C2B 122.9(6) . . ?
C6B C1B Se2 111.3(5) . . ?
C2B C1B Se2 125.7(5) . . ?
N2B C2B C1B 122.8(6) . . ?
N2B C2B C3B 121.4(6) . . ?
C1B C2B C3B 115.9(6) . . ?
C2B C3B C4B 121.1(6) . . ?
C2B C3B H3BA 119.4 . . ?
C4B C3B H3BA 119.4 . . ?
C5B C4B C3B 122.0(6) . . ?
C5B C4B H4BA 119.0 . . ?
C3B C4B H4BA 119.0 . . ?
C4B C5B C6B 116.8(6) . . ?
C4B C5B H5BA 121.6 . . ?
C6B C5B H5BA 121.6 . . ?
C1B C6B C5B 121.1(6) . . ?
C1B C6B C7B 116.5(6) . . ?
C5B C6B C7B 122.4(6) . . ?
O1B C7B N1B 123.3(6) . . ?
O1B C7B C6B 126.7(6) . . ?
N1B C7B C6B 110.0(6) . . ?
N2B C8B H8BA 109.5 . . ?
N2B C8B H8BB 109.5 . . ?
H8BA C8B H8BB 109.5 . . ?
N2B C8B H8BC 109.5 . . ?
H8BA C8B H8BC 109.5 . . ?
H8BB C8B H8BC 109.5 . . ?
C10B C9B C14B 120.7(6) . . ?
C10B C9B N1B 120.0(6) . . ?
C14B C9B N1B 119.2(6) . . ?
C9B C10B C11B 120.2(6) . . ?
C9B C10B H10B 119.9 . . ?
C11B C10B H10B 119.9 . . ?
C12B C11B C10B 119.4(6) . . ?
C12B C11B H11B 120.3 . . ?
C10B C11B H11B 120.3 . . ?
O2B C12B C11B 124.6(6) . . ?
O2B C12B C13B 115.5(6) . . ?
C11B C12B C13B 119.9(6) . . ?
C14B C13B C12B 120.0(6) . . ?
C14B C13B H13B 120.0 . . ?
C12B C13B H13B 120.0 . . ?
C13B C14B C9B 119.7(6) . . ?
C13B C14B H14B 120.1 . . ?
C9B C14B H14B 120.1 . . ?
O2B C15B H15D 109.5 . . ?
O2B C15B H15E 109.5 . . ?
H15D C15B H15E 109.5 . . ?
O2B C15B H15F 109.5 . . ?
H15D C15B H15F 109.5 . . ?
H15E C15B H15F 109.5 . . ?

loop_
_geom_bond_atom_site_label_1
_geom_bond_atom_site_label_2
_geom_bond_distance
_geom_bond_site_symmetry_2
_geom_bond_publ_flag
Se1 N1A 1.876(6) . ?
Se1 C1A 1.881(6) . ?
O1A C7A 1.235(8) . ?
O2A C12A 1.379(8) . ?
O2A C15A 1.417(9) . ?
N1A C7A 1.354(8) . ?
N1A C9A 1.420(8) . ?
N2A C2A 1.368(9) . ?
N2A C8A 1.454(9) . ?
N2A H2AA 0.8800 . ?
C1A C6A 1.387(9) . ?
C1A C2A 1.412(9) . ?
C2A C3A 1.399(9) . ?
C3A C4A 1.376(10) . ?
C3A H3AA 0.9500 . ?
C4A C5A 1.387(9) . ?
C4A H4AA 0.9500 . ?
C5A C6A 1.396(9) . ?
C5A H5AA 0.9500 . ?
C6A C7A 1.472(9) . ?
C8A H8AA 0.9800 . ?
C8A H8AB 0.9800 . ?
C8A H8AC 0.9800 . ?
C9A C14A 1.377(9) . ?
C9A C10A 1.392(9) . ?
C10A C11A 1.376(9) . ?
C10A H10A 0.9500 . ?
C11A C12A 1.394(9) . ?
C11A H11A 0.9500 . ?
C12A C13A 1.375(9) . ?
C13A C14A 1.389(10) . ?
C13A H13A 0.9500 . ?
C14A H14A 0.9500 . ?
C15A H15A 0.9800 . ?
C15A H15B 0.9800 . ?
C15A H15C 0.9800 . ?
Se2 N1B 1.863(6) . ?
Se2 C1B 1.894(6) . ?
O1B C7B 1.226(8) . ?
O2B C12B 1.360(8) . ?
O2B C15B 1.421(9) . ?
N1B C7B 1.365(8) . ?
N1B C9B 1.433(8) . ?
N2B C2B 1.351(9) . ?
N2B C8B 1.457(9) . ?
N2B H2BA 0.8800 . ?
C1B C6B 1.375(9) . ?
C1B C2B 1.399(9) . ?
C2B C3B 1.406(9) . ?
C3B C4B 1.407(10) . ?
C3B H3BA 0.9500 . ?
C4B C5B 1.381(9) . ?
C4B H4BA 0.9500 . ?
C5B C6B 1.411(9) . ?
C5B H5BA 0.9500 . ?
C6B C7B 1.473(9) . ?
C8B H8BA 0.9800 . ?
C8B H8BB 0.9800 . ?
C8B H8BC 0.9800 . ?
C9B C10B 1.375(9) . ?
C9B C14B 1.392(9) . ?
C10B C11B 1.398(9) . ?
C10B H10B 0.9500 . ?
C11B C12B 1.396(9) . ?
C11B H11B 0.9500 . ?
C12B C13B 1.403(10) . ?
C13B C14B 1.385(9) . ?
C13B H13B 0.9500 . ?
C14B H14B 0.9500 . ?
C15B H15D 0.9800 . ?
C15B H15E 0.9800 . ?
C15B H15F 0.9800 . ?

loop_
_geom_hbond_atom_site_label_D
_geom_hbond_atom_site_label_H
_geom_hbond_atom_site_label_A
_geom_hbond_distance_DH
_geom_hbond_distance_HA
_geom_hbond_distance_DA
_geom_hbond_angle_DHA
_geom_hbond_site_symmetry_A
N2A H2AA Se1 0.88 2.82 3.243(6) 111.0 .
N2A H2AA O1B 0.88 2.03 2.881(8) 161.7 1_556
C15A H15A Se1 0.98 2.97 3.809(8) 144.3 2_767
N2B H2BA O1A 0.88 2.01 2.883(8) 171.2 .
N2B H2BA Se2 0.88 2.84 3.263(6) 111.1 .
C15B H15D Se2 0.98 2.97 3.614(7) 124.6 2_566
C15B H15E Se2 0.98 3.14 3.981(8) 144.2 1_455
C15B H15F O2A 0.98 2.54 3.230(10) 127.4 2_666

loop_
_geom_torsion_atom_site_label_1
_geom_torsion_atom_site_label_2
_geom_torsion_atom_site_label_3
_geom_torsion_atom_site_label_4
_geom_torsion
_geom_torsion_site_symmetry_1
_geom_torsion_site_symmetry_2
_geom_torsion_site_symmetry_3
_geom_torsion_site_symmetry_4
_geom_torsion_publ_flag
C1A Se1 N1A C7A -0.9(5) . . . . ?
C1A Se1 N1A C9A -174.7(5) . . . . ?
N1A Se1 C1A C6A 1.5(5) . . . . ?
N1A Se1 C1A C2A -178.8(6) . . . . ?
C8A N2A C2A C3A 0.9(10) . . . . ?
C8A N2A C2A C1A 179.5(6) . . . . ?
C6A C1A C2A N2A -173.9(6) . . . . ?
Se1 C1A C2A N2A 6.5(9) . . . . ?
C6A C1A C2A C3A 4.8(9) . . . . ?
Se1 C1A C2A C3A -174.8(5) . . . . ?
N2A C2A C3A C4A 175.0(7) . . . . ?
C1A C2A C3A C4A -3.7(10) . . . . ?
C2A C3A C4A C5A -0.5(10) . . . . ?
C3A C4A C5A C6A 3.7(10) . . . . ?
C2A C1A C6A C5A -1.8(10) . . . . ?
Se1 C1A C6A C5A 177.9(5) . . . . ?
C2A C1A C6A C7A 178.5(6) . . . . ?
Se1 C1A C6A C7A -1.8(7) . . . . ?
C4A C5A C6A C1A -2.6(9) . . . . ?
C4A C5A C6A C7A 177.1(6) . . . . ?
C9A N1A C7A O1A -6.2(10) . . . . ?
Se1 N1A C7A O1A -179.3(5) . . . . ?
C9A N1A C7A C6A 173.3(6) . . . . ?
Se1 N1A C7A C6A 0.1(7) . . . . ?
C1A C6A C7A O1A -179.5(6) . . . . ?
C5A C6A C7A O1A 0.8(10) . . . . ?
C1A C6A C7A N1A 1.1(8) . . . . ?
C5A C6A C7A N1A -178.6(6) . . . . ?
C7A N1A C9A C14A 117.0(8) . . . . ?
Se1 N1A C9A C14A -70.0(7) . . . . ?
C7A N1A C9A C10A -65.4(9) . . . . ?
Se1 N1A C9A C10A 107.6(6) . . . . ?
C14A C9A C10A C11A -1.0(10) . . . . ?
N1A C9A C10A C11A -178.5(6) . . . . ?
C9A C10A C11A C12A 2.1(10) . . . . ?
C15A O2A C12A C13A 0.1(10) . . . . ?
C15A O2A C12A C11A 179.7(6) . . . . ?
C10A C11A C12A C13A -1.9(10) . . . . ?
C10A C11A C12A O2A 178.5(6) . . . . ?
O2A C12A C13A C14A -179.9(6) . . . . ?
C11A C12A C13A C14A 0.5(10) . . . . ?
C10A C9A C14A C13A -0.4(10) . . . . ?
N1A C9A C14A C13A 177.2(6) . . . . ?
C12A C13A C14A C9A 0.6(10) . . . . ?
C1B Se2 N1B C7B 2.2(5) . . . . ?
C1B Se2 N1B C9B 179.0(5) . . . . ?
N1B Se2 C1B C6B -2.2(5) . . . . ?
N1B Se2 C1B C2B 176.1(6) . . . . ?
C8B N2B C2B C1B -172.9(7) . . . . ?
C8B N2B C2B C3B 5.8(10) . . . . ?
C6B C1B C2B N2B 172.9(6) . . . . ?
Se2 C1B C2B N2B -5.3(10) . . . . ?
C6B C1B C2B C3B -5.9(10) . . . . ?
Se2 C1B C2B C3B 176.0(5) . . . . ?
N2B C2B C3B C4B -176.0(6) . . . . ?
C1B C2B C3B C4B 2.8(10) . . . . ?
C2B C3B C4B C5B 2.0(10) . . . . ?
C3B C4B C5B C6B -3.6(10) . . . . ?
C2B C1B C6B C5B 4.4(10) . . . . ?
Se2 C1B C6B C5B -177.3(5) . . . . ?
C2B C1B C6B C7B -176.5(6) . . . . ?
Se2 C1B C6B C7B 1.9(7) . . . . ?
C4B C5B C6B C1B 0.6(10) . . . . ?
C4B C5B C6B C7B -178.5(6) . . . . ?
C9B N1B C7B O1B 2.5(11) . . . . ?
Se2 N1B C7B O1B 179.0(5) . . . . ?
C9B N1B C7B C6B -178.1(6) . . . . ?
Se2 N1B C7B C6B -1.6(7) . . . . ?
C1B C6B C7B O1B 179.1(6) . . . . ?
C5B C6B C7B O1B -1.8(11) . . . . ?
C1B C6B C7B N1B -0.3(8) . . . . ?
C5B C6B C7B N1B 178.9(6) . . . . ?
C7B N1B C9B C10B 79.2(9) . . . . ?
Se2 N1B C9B C10B -97.3(7) . . . . ?
C7B N1B C9B C14B -103.9(8) . . . . ?
Se2 N1B C9B C14B 79.6(7) . . . . ?
C14B C9B C10B C11B 1.7(11) . . . . ?
N1B C9B C10B C11B 178.5(6) . . . . ?
C9B C10B C11B C12B -0.9(11) . . . . ?
C15B O2B C12B C11B -5.0(10) . . . . ?
C15B O2B C12B C13B 173.7(6) . . . . ?
C10B C11B C12B O2B 177.9(7) . . . . ?
C10B C11B C12B C13B -0.7(11) . . . . ?
O2B C12B C13B C14B -177.1(6) . . . . ?
C11B C12B C13B C14B 1.6(10) . . . . ?
C12B C13B C14B C9B -0.9(10) . . . . ?
C10B C9B C14B C13B -0.7(10) . . . . ?
N1B C9B C14B C13B -177.5(6) . . . . ?
